data_7063277
loop_
_publ_author_name
'Kumar, Krishna'
'Shrivastav, Akash'
Sakshi,
'Choudhury, Angshuman Roy'
'Bhattacharya, Subrato'

_publ_section_title
;
 Synthesis of a series of Cd(ii) furan-2-thiocarobxylates: unprecedented
 coordination geometry of a Cd(ii) complex exhibiting catalytic efficiency
 for the synthesis of 3,4-dihydropyrimidine-2(1H)-one derivatives
;
_journal_issue 28
_journal_name_full 'New Journal of Chemistry'
_journal_page_first 12654
_journal_page_last 12663
_journal_paper_doi 10.1039/D3NJ04083F
_journal_volume 48
_journal_year 2024
_chemical_formula_moiety 'C46 H36 Cd O4 P2 S2'
_chemical_formula_sum 'C46 H36 Cd O4 P2 S2'
_chemical_formula_weight 891.21
_space_group_crystal_system orthorhombic
_space_group_IT_number 61
_space_group_name_Hall '-P 2ac 2ab'
_space_group_name_H-M_alt 'P b c a'
_atom_sites_solution_hydrogens geom
_audit_creation_method SHELXL-2018/3
_audit_update_record
;
2024-06-06 deposited with the CCDC.	2024-06-10 downloaded from the CCDC.
;
_cell_angle_alpha 90
_cell_angle_beta 90
_cell_angle_gamma 90
_cell_formula_units_Z 8
_cell_length_a 16.1782(7)
_cell_length_b 19.8407(7)
_cell_length_c 26.3583(8)
_cell_measurement_reflns_used 12090
_cell_measurement_temperature 293(2)
_cell_measurement_theta_max 30.3300
_cell_measurement_theta_min 2.5580
_cell_volume 8460.7(5)
_computing_cell_refinement 'CrysAlisPro 1.171.39.35c (Rigaku OD, 2017)'
_computing_data_collection 'CrysAlisPro 1.171.39.35c (Rigaku OD, 2017)'
_computing_data_reduction 'CrysAlisPro 1.171.39.35c (Rigaku OD, 2017)'
_computing_structure_refinement 'SHELXL-2018/3 (Sheldrick, 2018)'
_computing_structure_solution 'SHELXT 2018/2 (Sheldrick, 2018)'
_diffrn_ambient_temperature 293(2)
_diffrn_measured_fraction_theta_full 0.998
_diffrn_measured_fraction_theta_max 0.998
_diffrn_measurement_device_type 'XtaLAB Mini (ROW)'
_diffrn_measurement_method '\w scans'
_diffrn_radiation_type MoK\a
_diffrn_radiation_wavelength 0.71073
_diffrn_reflns_av_R_equivalents 0.1099
_diffrn_reflns_av_unetI/netI 0.0439
_diffrn_reflns_Laue_measured_fraction_full 0.998
_diffrn_reflns_Laue_measured_fraction_max 0.998
_diffrn_reflns_limit_h_max 17
_diffrn_reflns_limit_h_min -19
_diffrn_reflns_limit_k_max 23
_diffrn_reflns_limit_k_min -23
_diffrn_reflns_limit_l_max 31
_diffrn_reflns_limit_l_min -31
_diffrn_reflns_number 64455
_diffrn_reflns_point_group_measured_fraction_full 0.998
_diffrn_reflns_point_group_measured_fraction_max 0.998
_diffrn_reflns_theta_full 24.999
_diffrn_reflns_theta_max 24.999
_diffrn_reflns_theta_min 2.529
_exptl_absorpt_coefficient_mu 0.732
_exptl_absorpt_correction_T_max 1.00000
_exptl_absorpt_correction_T_min 0.49875
_exptl_absorpt_correction_type multi-scan
_exptl_absorpt_process_details
;
CrysAlisPro 1.171.39.35c (Rigaku Oxford Diffraction, 2017)
Empirical absorption correction using spherical harmonics,
 implemented in SCALE3 ABSPACK scaling algorithm.
;
_exptl_crystal_colour colourless
_exptl_crystal_density_diffrn 1.399
_exptl_crystal_description block-shape
_exptl_crystal_F_000 3632
_exptl_crystal_size_max 0.23
_exptl_crystal_size_mid 0.20
_exptl_crystal_size_min 0.08
_refine_diff_density_max 1.636
_refine_diff_density_min -0.992
_refine_diff_density_rms 0.084
_refine_ls_extinction_method none
_refine_ls_goodness_of_fit_ref 1.066
_refine_ls_hydrogen_treatment constr
_refine_ls_matrix_type full
_refine_ls_number_parameters 496
_refine_ls_number_reflns 7435
_refine_ls_number_restraints 0
_refine_ls_restrained_S_all 1.066
_refine_ls_R_factor_all 0.0717
_refine_ls_R_factor_gt 0.0552
_refine_ls_shift/su_max 0.001
_refine_ls_shift/su_mean 0.000
_refine_ls_structure_factor_coef Fsqd
_refine_ls_weighting_details 'w=1/[\s^2^(Fo^2^)+(0.0700P)^2^+11.7612P] where P=(Fo^2^+2Fc^2^)/3'
_refine_ls_weighting_scheme calc
_refine_ls_wR_factor_gt 0.1381
_refine_ls_wR_factor_ref 0.1596
_reflns_Friedel_coverage 0.000
_reflns_number_gt 5641
_reflns_number_total 7435
_reflns_threshold_expression 'I > 2\s(I)'
_cod_data_source_file d3nj04083f3.cif
_cod_data_source_block shelx
_cod_depositor_comments 'Adding full bibliography for 7063277--7063281.cif.'
_cod_database_code 7063277
_shelx_shelxl_version_number 2018/3
_shelx_space_group_comment
;
The symmetry employed for this shelxl refinement is uniquely defined
by the following loop, which should always be used as a source of
symmetry information in preference to the above space-group names.
They are only intended as comments.
;

loop_
_space_group_symop_operation_xyz
'x, y, z'
'-x+1/2, -y, z+1/2'
'-x, y+1/2, -z+1/2'
'x+1/2, -y+1/2, -z'
'-x, -y, -z'
'x-1/2, y, -z-1/2'
'x, -y-1/2, z-1/2'
'-x-1/2, y-1/2, z'

loop_
_atom_site_label
_atom_site_type_symbol
_atom_site_fract_x
_atom_site_fract_y
_atom_site_fract_z
_atom_site_U_iso_or_equiv
_atom_site_adp_type
_atom_site_occupancy
_atom_site_site_symmetry_order
_atom_site_calc_flag
_atom_site_refinement_flags_posn
_atom_site_refinement_flags_adp
_atom_site_refinement_flags_occupancy
_atom_site_disorder_assembly
_atom_site_disorder_group
Cd1 Cd 0.55713(2) 0.70313(2) 0.65035(2) 0.05181(15) Uani 1 1 d . . . . .
P1 P 0.55865(7) 0.70401(5) 0.55145(4) 0.0465(3) Uani 1 1 d . . . . .
P2 P 0.70641(7) 0.68254(6) 0.69282(4) 0.0514(3) Uani 1 1 d . . . . .
S2 S 0.54408(9) 0.82150(7) 0.68459(5) 0.0699(4) Uani 1 1 d . . . . .
S1 S 0.47492(9) 0.61855(7) 0.69888(6) 0.0770(4) Uani 1 1 d . . . . .
O1 O 0.5232(3) 0.5577(2) 0.61602(15) 0.0877(11) Uani 1 1 d . . . . .
O3 O 0.4197(3) 0.79613(19) 0.62368(18) 0.0895(13) Uani 1 1 d . . . . .
C11 C 0.6539(3) 0.6698(2) 0.52494(16) 0.0540(10) Uani 1 1 d . . . . .
O2 O 0.4224(3) 0.4473(2) 0.6278(2) 0.1084(14) Uani 1 1 d . . . . .
C35 C 0.6961(3) 0.6826(2) 0.76189(16) 0.0566(11) Uani 1 1 d . . . . .
C23 C 0.5501(3) 0.7873(2) 0.52215(19) 0.0558(11) Uani 1 1 d . . . . .
C29 C 0.7834(3) 0.7465(2) 0.67804(16) 0.0565(10) Uani 1 1 d . . . . .
C17 C 0.4754(3) 0.6540(2) 0.52489(15) 0.0515(10) Uani 1 1 d . . . . .
O4 O 0.3532(3) 0.9239(2) 0.6295(2) 0.1150(16) Uani 1 1 d . . . . .
C18 C 0.4894(3) 0.6011(2) 0.49089(17) 0.0604(11) Uani 1 1 d . . . . .
H18 H 0.542725 0.592413 0.479537 0.072 Uiso 1 1 calc R U . . .
C2 C 0.4282(3) 0.4961(3) 0.6648(2) 0.0653(12) Uani 1 1 d . . . . .
C41 C 0.7598(3) 0.6037(2) 0.67901(16) 0.0588(11) Uani 1 1 d . . . . .
C36 C 0.6259(3) 0.7091(2) 0.78462(18) 0.0659(13) Uani 1 1 d . . . . .
H36 H 0.584472 0.727711 0.764618 0.079 Uiso 1 1 calc R U . . .
C7 C 0.4193(3) 0.9047(3) 0.65995(19) 0.0669(12) Uani 1 1 d . . . . .
C1 C 0.4791(3) 0.5550(2) 0.65381(18) 0.0608(11) Uani 1 1 d . . . . .
C12 C 0.6912(3) 0.6167(2) 0.54995(18) 0.0632(12) Uani 1 1 d . . . . .
H12 H 0.666400 0.598438 0.578670 0.076 Uiso 1 1 calc R U . . .
C6 C 0.4537(3) 0.8373(3) 0.65158(18) 0.0621(12) Uani 1 1 d . . . . .
C30 C 0.7935(3) 0.7629(3) 0.62705(19) 0.0718(13) Uani 1 1 d . . . . .
H30 H 0.759057 0.743407 0.602886 0.086 Uiso 1 1 calc R U . . .
C40 C 0.7578(3) 0.6553(3) 0.79235(17) 0.0697(13) Uani 1 1 d . . . . .
H40 H 0.805156 0.637387 0.777580 0.084 Uiso 1 1 calc R U . . .
C22 C 0.3957(3) 0.6649(3) 0.54188(19) 0.0728(14) Uani 1 1 d . . . . .
H22 H 0.385291 0.699038 0.565180 0.087 Uiso 1 1 calc R U . . .
C24 C 0.5047(4) 0.7976(3) 0.4777(2) 0.0718(14) Uani 1 1 d . . . . .
H24 H 0.475556 0.762127 0.463162 0.086 Uiso 1 1 calc R U . . .
C19 C 0.4246(4) 0.5616(3) 0.4740(2) 0.0760(15) Uani 1 1 d . . . . .
H19 H 0.434182 0.527002 0.450912 0.091 Uiso 1 1 calc R U . . .
C37 C 0.6172(4) 0.7080(3) 0.8370(2) 0.0810(16) Uani 1 1 d . . . . .
H37 H 0.569779 0.725456 0.852076 0.097 Uiso 1 1 calc R U . . .
C42 C 0.8428(4) 0.6004(3) 0.6674(2) 0.0780(15) Uani 1 1 d . . . . .
H42 H 0.874568 0.639523 0.667329 0.094 Uiso 1 1 calc R U . . .
C8 C 0.4392(4) 0.9548(3) 0.6918(2) 0.0792(16) Uani 1 1 d . . . . .
H8 H 0.481793 0.955110 0.715460 0.095 Uiso 1 1 calc R U . . .
C20 C 0.3463(4) 0.5737(3) 0.4913(2) 0.0821(16) Uani 1 1 d . . . . .
H20 H 0.302659 0.546738 0.480580 0.099 Uiso 1 1 calc R U . . .
C28 C 0.5927(4) 0.8407(2) 0.5435(2) 0.0775(14) Uani 1 1 d . . . . .
H28 H 0.622987 0.834773 0.573129 0.093 Uiso 1 1 calc R U . . .
C16 C 0.6911(4) 0.6955(3) 0.4818(2) 0.0775(15) Uani 1 1 d . . . . .
H16 H 0.666686 0.731352 0.464705 0.093 Uiso 1 1 calc R U . . .
C34 C 0.8342(4) 0.7769(3) 0.7132(2) 0.0865(17) Uani 1 1 d . . . . .
H34 H 0.828185 0.767411 0.747567 0.104 Uiso 1 1 calc R U . . .
C31 C 0.8532(4) 0.8072(3) 0.6121(3) 0.0908(18) Uani 1 1 d . . . . .
H31 H 0.859967 0.816649 0.577805 0.109 Uiso 1 1 calc R U . . .
C46 C 0.7131(4) 0.5449(3) 0.6801(2) 0.0835(16) Uani 1 1 d . . . . .
H46 H 0.657324 0.546373 0.688461 0.100 Uiso 1 1 calc R U . . .
C21 C 0.3322(4) 0.6259(3) 0.5247(2) 0.0882(18) Uani 1 1 d . . . . .
H21 H 0.278600 0.634615 0.535684 0.106 Uiso 1 1 calc R U . . .
C39 C 0.7490(4) 0.6549(3) 0.84483(19) 0.0812(16) Uani 1 1 d . . . . .
H39 H 0.790470 0.636891 0.865128 0.097 Uiso 1 1 calc R U . . .
C38 C 0.6792(4) 0.6811(3) 0.8666(2) 0.0830(16) Uani 1 1 d . . . . .
H38 H 0.673496 0.680605 0.901724 0.100 Uiso 1 1 calc R U . . .
C14 C 0.8010(3) 0.6169(3) 0.4892(2) 0.0842(17) Uani 1 1 d . . . . .
H14 H 0.850602 0.599344 0.477169 0.101 Uiso 1 1 calc R U . . .
C13 C 0.7648(4) 0.5905(3) 0.5327(2) 0.0782(15) Uani 1 1 d . . . . .
H13 H 0.790140 0.555353 0.550109 0.094 Uiso 1 1 calc R U . . .
C25 C 0.5032(4) 0.8610(3) 0.4554(2) 0.0923(18) Uani 1 1 d . . . . .
H25 H 0.472417 0.868200 0.426142 0.111 Uiso 1 1 calc R U . . .
C3 C 0.3847(4) 0.4779(3) 0.7061(2) 0.0948(19) Uani 1 1 d . . . . .
H3 H 0.379350 0.501983 0.736128 0.114 Uiso 1 1 calc R U . . .
C15 C 0.7635(4) 0.6688(3) 0.4641(2) 0.0891(17) Uani 1 1 d . . . . .
H15 H 0.787337 0.686131 0.434728 0.107 Uiso 1 1 calc R U . . .
C26 C 0.5469(4) 0.9129(3) 0.4765(3) 0.096(2) Uani 1 1 d . . . . .
H26 H 0.547376 0.954981 0.460932 0.115 Uiso 1 1 calc R U . . .
C43 C 0.8789(5) 0.5392(4) 0.6558(2) 0.107(2) Uani 1 1 d . . . . .
H43 H 0.934788 0.537220 0.647615 0.129 Uiso 1 1 calc R U . . .
C44 C 0.8333(7) 0.4823(4) 0.6565(3) 0.117(3) Uani 1 1 d . . . . .
H44 H 0.858211 0.441400 0.648536 0.140 Uiso 1 1 calc R U . . .
C27 C 0.5894(5) 0.9032(3) 0.5199(3) 0.099(2) Uani 1 1 d . . . . .
H27 H 0.617281 0.939310 0.534450 0.119 Uiso 1 1 calc R U . . .
C45 C 0.7511(6) 0.4836(3) 0.6685(3) 0.112(2) Uani 1 1 d . . . . .
H45 H 0.720645 0.443833 0.668988 0.134 Uiso 1 1 calc R U . . .
C33 C 0.8948(5) 0.8222(4) 0.6969(3) 0.110(2) Uani 1 1 d . . . . .
H33 H 0.930014 0.842196 0.720370 0.132 Uiso 1 1 calc R U . . .
C9 C 0.3815(5) 1.0078(3) 0.6818(3) 0.100(2) Uani 1 1 d . . . . .
H9 H 0.378127 1.048787 0.698792 0.120 Uiso 1 1 calc R U . . .
C32 C 0.9024(4) 0.8373(3) 0.6464(3) 0.098(2) Uani 1 1 d . . . . .
H32 H 0.941751 0.868479 0.635840 0.118 Uiso 1 1 calc R U . . .
C5 C 0.3721(6) 0.3985(4) 0.6490(4) 0.126(3) Uani 1 1 d . . . . .
H5 H 0.357039 0.358963 0.632501 0.151 Uiso 1 1 calc R U . . .
C10 C 0.3344(5) 0.9882(4) 0.6445(4) 0.125(3) Uani 1 1 d . . . . .
H10 H 0.293270 1.014496 0.629845 0.150 Uiso 1 1 calc R U . . .
C4 C 0.3485(6) 0.4141(4) 0.6945(4) 0.125(3) Uani 1 1 d . . . . .
H4 H 0.314464 0.388647 0.715586 0.149 Uiso 1 1 calc R U . . .

loop_
_atom_site_aniso_label
_atom_site_aniso_U_11
_atom_site_aniso_U_22
_atom_site_aniso_U_33
_atom_site_aniso_U_23
_atom_site_aniso_U_13
_atom_site_aniso_U_12
Cd1 0.0576(3) 0.0514(2) 0.0464(2) -0.00398(12) -0.00042(13) 0.00047(14)
P1 0.0531(7) 0.0463(6) 0.0402(6) -0.0025(4) -0.0009(4) 0.0000(4)
P2 0.0534(7) 0.0567(6) 0.0442(6) 0.0018(5) -0.0012(5) -0.0010(5)
S2 0.0877(9) 0.0548(7) 0.0673(8) -0.0112(6) -0.0153(6) 0.0081(6)
S1 0.0794(9) 0.0743(8) 0.0772(8) -0.0166(7) 0.0248(7) -0.0214(7)
O1 0.108(3) 0.082(2) 0.073(2) -0.0038(19) 0.029(2) -0.006(2)
O3 0.081(3) 0.081(3) 0.106(3) -0.043(2) -0.022(2) 0.008(2)
C11 0.054(3) 0.059(2) 0.049(2) -0.0051(19) -0.0015(19) -0.001(2)
O2 0.130(4) 0.079(3) 0.116(4) -0.025(3) 0.001(3) -0.007(3)
C35 0.067(3) 0.058(2) 0.046(2) 0.0010(19) -0.003(2) -0.007(2)
C23 0.056(3) 0.048(2) 0.064(3) 0.003(2) 0.008(2) 0.0058(19)
C29 0.059(3) 0.057(2) 0.053(2) 0.001(2) -0.003(2) -0.002(2)
C17 0.059(3) 0.049(2) 0.047(2) -0.0023(18) 0.0004(19) -0.005(2)
O4 0.113(4) 0.090(3) 0.142(4) -0.024(3) -0.036(3) 0.037(3)
C18 0.067(3) 0.056(3) 0.058(3) -0.005(2) -0.007(2) 0.006(2)
C2 0.067(3) 0.058(3) 0.071(3) -0.005(2) -0.005(2) 0.001(2)
C41 0.066(3) 0.064(3) 0.047(2) 0.005(2) -0.005(2) 0.010(2)
C36 0.079(3) 0.065(3) 0.054(3) -0.001(2) 0.000(2) 0.018(2)
C7 0.073(3) 0.060(3) 0.068(3) -0.003(2) 0.000(2) 0.010(3)
C1 0.060(3) 0.059(3) 0.063(3) 0.003(2) -0.002(2) 0.001(2)
C12 0.070(3) 0.062(3) 0.057(3) -0.003(2) 0.000(2) 0.007(2)
C6 0.067(3) 0.059(3) 0.061(3) -0.007(2) 0.004(2) 0.005(2)
C30 0.084(4) 0.076(3) 0.055(3) 0.006(2) 0.002(2) -0.014(3)
C40 0.068(3) 0.088(3) 0.053(3) 0.002(2) -0.004(2) -0.002(3)
C22 0.075(3) 0.078(3) 0.065(3) -0.028(3) 0.013(2) -0.005(3)
C24 0.080(4) 0.073(3) 0.062(3) 0.008(2) -0.011(3) 0.005(3)
C19 0.102(4) 0.055(3) 0.071(3) -0.015(2) -0.016(3) 0.004(3)
C37 0.105(5) 0.080(4) 0.058(3) -0.009(2) 0.013(3) 0.017(3)
C42 0.079(4) 0.084(4) 0.070(3) 0.011(3) 0.009(3) 0.022(3)
C8 0.101(4) 0.061(3) 0.076(4) -0.008(3) 0.002(3) -0.004(3)
C20 0.085(4) 0.081(4) 0.081(4) -0.016(3) -0.005(3) -0.020(3)
C28 0.100(4) 0.059(3) 0.074(3) 0.000(2) -0.003(3) -0.009(3)
C16 0.080(4) 0.073(3) 0.080(4) 0.013(3) 0.020(3) 0.009(3)
C34 0.102(4) 0.098(4) 0.059(3) 0.004(3) -0.011(3) -0.039(4)
C31 0.105(5) 0.086(4) 0.081(4) 0.014(3) 0.020(4) -0.021(4)
C46 0.095(4) 0.059(3) 0.097(4) 0.003(3) -0.024(3) 0.002(3)
C21 0.068(3) 0.117(5) 0.080(4) -0.031(3) 0.008(3) -0.025(3)
C39 0.091(4) 0.097(4) 0.056(3) 0.006(3) -0.017(3) -0.005(4)
C38 0.119(5) 0.085(4) 0.045(3) -0.008(3) -0.003(3) 0.003(4)
C14 0.056(3) 0.101(4) 0.095(4) -0.032(4) 0.005(3) 0.005(3)
C13 0.078(4) 0.075(3) 0.082(4) -0.017(3) -0.013(3) 0.021(3)
C25 0.110(5) 0.089(4) 0.078(4) 0.024(3) 0.000(3) 0.020(4)
C3 0.118(5) 0.085(4) 0.081(4) 0.005(3) 0.018(4) -0.034(4)
C15 0.081(4) 0.095(4) 0.092(4) 0.006(3) 0.030(3) -0.002(3)
C26 0.117(5) 0.073(4) 0.097(5) 0.032(4) 0.025(4) 0.026(4)
C43 0.114(6) 0.119(6) 0.089(4) 0.019(4) 0.021(4) 0.059(5)
C44 0.186(9) 0.084(5) 0.080(4) 0.000(3) -0.004(5) 0.064(6)
C27 0.137(6) 0.057(3) 0.103(5) 0.006(3) 0.010(4) -0.018(4)
C45 0.155(8) 0.063(4) 0.118(6) -0.008(4) -0.032(6) 0.011(4)
C33 0.117(6) 0.114(5) 0.098(5) 0.003(4) -0.018(4) -0.053(5)
C9 0.118(6) 0.066(3) 0.116(5) -0.025(3) 0.011(4) 0.021(4)
C32 0.093(5) 0.093(4) 0.109(5) 0.013(4) 0.005(4) -0.042(4)
C5 0.127(7) 0.064(4) 0.187(10) -0.008(5) -0.020(6) -0.034(4)
C10 0.120(6) 0.083(5) 0.172(8) -0.022(5) -0.018(6) 0.047(5)
C4 0.135(7) 0.088(5) 0.150(8) 0.024(5) 0.008(6) -0.035(5)

loop_
_atom_type_symbol
_atom_type_description
_atom_type_scat_dispersion_real
_atom_type_scat_dispersion_imag
_atom_type_scat_source
C C 0.0033 0.0016 'International Tables Vol C Tables 4.2.6.8 and 6.1.1.4'
H H 0.0000 0.0000 'International Tables Vol C Tables 4.2.6.8 and 6.1.1.4'
Cd Cd -0.8075 1.2024 'International Tables Vol C Tables 4.2.6.8 and 6.1.1.4'
O O 0.0106 0.0060 'International Tables Vol C Tables 4.2.6.8 and 6.1.1.4'
P P 0.1023 0.0942 'International Tables Vol C Tables 4.2.6.8 and 6.1.1.4'
S S 0.1246 0.1234 'International Tables Vol C Tables 4.2.6.8 and 6.1.1.4'

loop_
_geom_angle_atom_site_label_1
_geom_angle_atom_site_label_2
_geom_angle_atom_site_label_3
_geom_angle
_geom_angle_site_symmetry_1
_geom_angle_site_symmetry_3
_geom_angle_publ_flag
S1 Cd1 S2 113.44(5) . . ?
S1 Cd1 P1 121.49(4) . . ?
S2 Cd1 P1 110.61(4) . . ?
S1 Cd1 P2 99.38(5) . . ?
S2 Cd1 P2 93.88(4) . . ?
P1 Cd1 P2 114.09(4) . . ?
C17 P1 C11 106.0(2) . . ?
C17 P1 C23 106.0(2) . . ?
C11 P1 C23 103.8(2) . . ?
C17 P1 Cd1 112.06(14) . . ?
C11 P1 Cd1 112.88(14) . . ?
C23 P1 Cd1 115.30(16) . . ?
C29 P2 C41 103.4(2) . . ?
C29 P2 C35 106.0(2) . . ?
C41 P2 C35 104.0(2) . . ?
C29 P2 Cd1 114.77(15) . . ?
C41 P2 Cd1 118.16(16) . . ?
C35 P2 Cd1 109.39(16) . . ?
C6 S2 Cd1 93.40(17) . . ?
C1 S1 Cd1 96.75(17) . . ?
C12 C11 C16 118.9(4) . . ?
C12 C11 P1 118.1(3) . . ?
C16 C11 P1 123.0(4) . . ?
C2 O2 C5 104.2(6) . . ?
C36 C35 C40 119.1(4) . . ?
C36 C35 P2 120.3(4) . . ?
C40 C35 P2 120.6(4) . . ?
C28 C23 C24 119.4(5) . . ?
C28 C23 P1 118.8(4) . . ?
C24 C23 P1 121.7(4) . . ?
C34 C29 C30 118.5(4) . . ?
C34 C29 P2 124.7(4) . . ?
C30 C29 P2 116.7(3) . . ?
C22 C17 C18 118.3(4) . . ?
C22 C17 P1 118.9(3) . . ?
C18 C17 P1 122.6(4) . . ?
C10 O4 C7 105.0(5) . . ?
C19 C18 C17 120.7(5) . . ?
C19 C18 H18 119.7 . . ?
C17 C18 H18 119.7 . . ?
C3 C2 O2 110.3(5) . . ?
C3 C2 C1 132.2(5) . . ?
O2 C2 C1 117.4(5) . . ?
C42 C41 C46 119.7(5) . . ?
C42 C41 P2 123.1(4) . . ?
C46 C41 P2 117.3(4) . . ?
C35 C36 C37 120.5(5) . . ?
C35 C36 H36 119.7 . . ?
C37 C36 H36 119.7 . . ?
C8 C7 O4 110.0(5) . . ?
C8 C7 C6 132.9(5) . . ?
O4 C7 C6 117.1(5) . . ?
O1 C1 C2 121.7(5) . . ?
O1 C1 S1 123.2(4) . . ?
C2 C1 S1 115.1(4) . . ?
C13 C12 C11 120.6(5) . . ?
C13 C12 H12 119.7 . . ?
C11 C12 H12 119.7 . . ?
O3 C6 C7 121.7(5) . . ?
O3 C6 S2 124.0(4) . . ?
C7 C6 S2 114.2(4) . . ?
C31 C30 C29 120.8(5) . . ?
C31 C30 H30 119.6 . . ?
C29 C30 H30 119.6 . . ?
C35 C40 C39 120.2(5) . . ?
C35 C40 H40 119.9 . . ?
C39 C40 H40 119.9 . . ?
C21 C22 C17 120.5(5) . . ?
C21 C22 H22 119.8 . . ?
C17 C22 H22 119.8 . . ?
C25 C24 C23 119.7(5) . . ?
C25 C24 H24 120.1 . . ?
C23 C24 H24 120.1 . . ?
C20 C19 C18 119.6(5) . . ?
C20 C19 H19 120.2 . . ?
C18 C19 H19 120.2 . . ?
C38 C37 C36 119.6(6) . . ?
C38 C37 H37 120.2 . . ?
C36 C37 H37 120.2 . . ?
C41 C42 C43 120.1(6) . . ?
C41 C42 H42 120.0 . . ?
C43 C42 H42 120.0 . . ?
C7 C8 C9 105.9(6) . . ?
C7 C8 H8 127.1 . . ?
C9 C8 H8 127.1 . . ?
C19 C20 C21 119.9(5) . . ?
C19 C20 H20 120.0 . . ?
C21 C20 H20 120.0 . . ?
C23 C28 C27 118.9(6) . . ?
C23 C28 H28 120.6 . . ?
C27 C28 H28 120.6 . . ?
C15 C16 C11 120.7(5) . . ?
C15 C16 H16 119.6 . . ?
C11 C16 H16 119.6 . . ?
C29 C34 C33 119.5(5) . . ?
C29 C34 H34 120.2 . . ?
C33 C34 H34 120.2 . . ?
C32 C31 C30 120.8(6) . . ?
C32 C31 H31 119.6 . . ?
C30 C31 H31 119.6 . . ?
C41 C46 C45 119.2(7) . . ?
C41 C46 H46 120.4 . . ?
C45 C46 H46 120.4 . . ?
C22 C21 C20 120.9(5) . . ?
C22 C21 H21 119.6 . . ?
C20 C21 H21 119.6 . . ?
C38 C39 C40 120.0(5) . . ?
C38 C39 H39 120.0 . . ?
C40 C39 H39 120.0 . . ?
C39 C38 C37 120.7(5) . . ?
C39 C38 H38 119.7 . . ?
C37 C38 H38 119.7 . . ?
C15 C14 C13 119.7(5) . . ?
C15 C14 H14 120.1 . . ?
C13 C14 H14 120.1 . . ?
C12 C13 C14 119.7(5) . . ?
C12 C13 H13 120.2 . . ?
C14 C13 H13 120.2 . . ?
C26 C25 C24 120.1(6) . . ?
C26 C25 H25 119.9 . . ?
C24 C25 H25 119.9 . . ?
C2 C3 C4 106.4(6) . . ?
C2 C3 H3 126.8 . . ?
C4 C3 H3 126.8 . . ?
C14 C15 C16 120.5(6) . . ?
C14 C15 H15 119.8 . . ?
C16 C15 H15 119.8 . . ?
C27 C26 C25 120.0(6) . . ?
C27 C26 H26 120.0 . . ?
C25 C26 H26 120.0 . . ?
C44 C43 C42 120.1(7) . . ?
C44 C43 H43 119.9 . . ?
C42 C43 H43 119.9 . . ?
C43 C44 C45 121.3(7) . . ?
C43 C44 H44 119.3 . . ?
C45 C44 H44 119.3 . . ?
C26 C27 C28 121.9(6) . . ?
C26 C27 H27 119.1 . . ?
C28 C27 H27 119.1 . . ?
C44 C45 C46 119.6(7) . . ?
C44 C45 H45 120.2 . . ?
C46 C45 H45 120.2 . . ?
C32 C33 C34 120.2(6) . . ?
C32 C33 H33 119.9 . . ?
C34 C33 H33 119.9 . . ?
C10 C9 C8 107.5(6) . . ?
C10 C9 H9 126.3 . . ?
C8 C9 H9 126.3 . . ?
C31 C32 C33 120.2(6) . . ?
C31 C32 H32 119.9 . . ?
C33 C32 H32 119.9 . . ?
C4 C5 O2 112.4(7) . . ?
C4 C5 H5 123.8 . . ?
O2 C5 H5 123.8 . . ?
C9 C10 O4 111.5(6) . . ?
C9 C10 H10 124.3 . . ?
O4 C10 H10 124.3 . . ?
C5 C4 C3 106.6(7) . . ?
C5 C4 H4 126.7 . . ?
C3 C4 H4 126.7 . . ?

loop_
_geom_bond_atom_site_label_1
_geom_bond_atom_site_label_2
_geom_bond_distance
_geom_bond_site_symmetry_2
_geom_bond_publ_flag
Cd1 S1 2.4944(14) . ?
Cd1 S2 2.5248(13) . ?
Cd1 P1 2.6069(11) . ?
Cd1 P2 2.6930(12) . ?
P1 C17 1.813(4) . ?
P1 C11 1.823(4) . ?
P1 C23 1.830(4) . ?
P2 C29 1.820(5) . ?
P2 C41 1.824(5) . ?
P2 C35 1.828(4) . ?
S2 C6 1.730(5) . ?
S1 C1 1.734(5) . ?
O1 C1 1.227(6) . ?
O3 C6 1.229(6) . ?
C11 C12 1.382(6) . ?
C11 C16 1.385(7) . ?
O2 C2 1.378(7) . ?
O2 C5 1.382(9) . ?
C35 C36 1.387(7) . ?
C35 C40 1.390(7) . ?
C23 C28 1.382(7) . ?
C23 C24 1.397(7) . ?
C29 C34 1.379(7) . ?
C29 C30 1.392(7) . ?
C17 C22 1.383(7) . ?
C17 C18 1.399(6) . ?
O4 C10 1.369(8) . ?
O4 C7 1.390(7) . ?
C18 C19 1.383(7) . ?
C18 H18 0.9300 . ?
C2 C3 1.345(8) . ?
C2 C1 1.457(7) . ?
C41 C42 1.379(7) . ?
C41 C46 1.389(7) . ?
C36 C37 1.389(7) . ?
C36 H36 0.9300 . ?
C7 C8 1.340(7) . ?
C7 C6 1.465(7) . ?
C12 C13 1.375(7) . ?
C12 H12 0.9300 . ?
C30 C31 1.364(8) . ?
C30 H30 0.9300 . ?
C40 C39 1.391(7) . ?
C40 H40 0.9300 . ?
C22 C21 1.364(7) . ?
C22 H22 0.9300 . ?
C24 C25 1.389(7) . ?
C24 H24 0.9300 . ?
C19 C20 1.367(8) . ?
C19 H19 0.9300 . ?
C37 C38 1.378(9) . ?
C37 H37 0.9300 . ?
C42 C43 1.382(9) . ?
C42 H42 0.9300 . ?
C8 C9 1.431(9) . ?
C8 H8 0.9300 . ?
C20 C21 1.378(8) . ?
C20 H20 0.9300 . ?
C28 C27 1.388(8) . ?
C28 H28 0.9300 . ?
C16 C15 1.367(8) . ?
C16 H16 0.9300 . ?
C34 C33 1.398(8) . ?
C34 H34 0.9300 . ?
C31 C32 1.345(9) . ?
C31 H31 0.9300 . ?
C46 C45 1.397(9) . ?
C46 H46 0.9300 . ?
C21 H21 0.9300 . ?
C39 C38 1.369(8) . ?
C39 H39 0.9300 . ?
C38 H38 0.9300 . ?
C14 C15 1.366(8) . ?
C14 C13 1.393(8) . ?
C14 H14 0.9300 . ?
C13 H13 0.9300 . ?
C25 C26 1.368(9) . ?
C25 H25 0.9300 . ?
C3 C4 1.427(9) . ?
C3 H3 0.9300 . ?
C15 H15 0.9300 . ?
C26 C27 1.348(10) . ?
C26 H26 0.9300 . ?
C43 C44 1.349(12) . ?
C43 H43 0.9300 . ?
C44 C45 1.367(11) . ?
C44 H44 0.9300 . ?
C27 H27 0.9300 . ?
C45 H45 0.9300 . ?
C33 C32 1.369(9) . ?
C33 H33 0.9300 . ?
C9 C10 1.303(10) . ?
C9 H9 0.9300 . ?
C32 H32 0.9300 . ?
C5 C4 1.297(11) . ?
C5 H5 0.9300 . ?
C10 H10 0.9300 . ?
C4 H4 0.9300 . ?

loop_
_geom_hbond_atom_site_label_D
_geom_hbond_atom_site_label_H
_geom_hbond_atom_site_label_A
_geom_hbond_distance_DH
_geom_hbond_distance_HA
_geom_hbond_distance_DA
_geom_hbond_angle_DHA
_geom_hbond_site_symmetry_A
_geom_hbond_publ_flag
C36 H36 S2 0.93 2.89 3.699(5) 146.5 . yes
C12 H12 O1 0.93 2.64 3.434(6) 143.2 . yes
C40 H40 S1 0.93 2.84 3.595(6) 139.0 6_657 yes
C22 H22 O3 0.93 2.53 3.403(6) 156.6 . yes

loop_
_geom_torsion_atom_site_label_1
_geom_torsion_atom_site_label_2
_geom_torsion_atom_site_label_3
_geom_torsion_atom_site_label_4
_geom_torsion
_geom_torsion_site_symmetry_1
_geom_torsion_site_symmetry_2
_geom_torsion_site_symmetry_3
_geom_torsion_site_symmetry_4
_geom_torsion_publ_flag
C17 P1 C11 C12 -87.4(4) . . . . ?
C23 P1 C11 C12 161.1(4) . . . . ?
Cd1 P1 C11 C12 35.6(4) . . . . ?
C17 P1 C11 C16 94.1(4) . . . . ?
C23 P1 C11 C16 -17.3(5) . . . . ?
Cd1 P1 C11 C16 -142.9(4) . . . . ?
C29 P2 C35 C36 107.4(4) . . . . ?
C41 P2 C35 C36 -143.9(4) . . . . ?
Cd1 P2 C35 C36 -16.8(4) . . . . ?
C29 P2 C35 C40 -73.3(4) . . . . ?
C41 P2 C35 C40 35.3(5) . . . . ?
Cd1 P2 C35 C40 162.4(4) . . . . ?
C17 P1 C23 C28 165.0(4) . . . . ?
C11 P1 C23 C28 -83.6(4) . . . . ?
Cd1 P1 C23 C28 40.4(4) . . . . ?
C17 P1 C23 C24 -17.8(5) . . . . ?
C11 P1 C23 C24 93.6(4) . . . . ?
Cd1 P1 C23 C24 -142.4(4) . . . . ?
C41 P2 C29 C34 -96.9(5) . . . . ?
C35 P2 C29 C34 12.2(5) . . . . ?
Cd1 P2 C29 C34 133.0(5) . . . . ?
C41 P2 C29 C30 80.0(4) . . . . ?
C35 P2 C29 C30 -170.9(4) . . . . ?
Cd1 P2 C29 C30 -50.1(4) . . . . ?
C11 P1 C17 C22 174.4(4) . . . . ?
C23 P1 C17 C22 -75.7(4) . . . . ?
Cd1 P1 C17 C22 50.8(4) . . . . ?
C11 P1 C17 C18 -0.3(4) . . . . ?
C23 P1 C17 C18 109.6(4) . . . . ?
Cd1 P1 C17 C18 -123.9(3) . . . . ?
C22 C17 C18 C19 1.3(7) . . . . ?
P1 C17 C18 C19 176.0(4) . . . . ?
C5 O2 C2 C3 0.4(7) . . . . ?
C5 O2 C2 C1 179.2(6) . . . . ?
C29 P2 C41 C42 7.9(5) . . . . ?
C35 P2 C41 C42 -102.7(4) . . . . ?
Cd1 P2 C41 C42 135.9(4) . . . . ?
C29 P2 C41 C46 -171.6(4) . . . . ?
C35 P2 C41 C46 77.9(4) . . . . ?
Cd1 P2 C41 C46 -43.6(4) . . . . ?
C40 C35 C36 C37 -0.5(8) . . . . ?
P2 C35 C36 C37 178.8(4) . . . . ?
C10 O4 C7 C8 0.2(8) . . . . ?
C10 O4 C7 C6 -179.1(6) . . . . ?
C3 C2 C1 O1 169.6(6) . . . . ?
O2 C2 C1 O1 -8.9(8) . . . . ?
C3 C2 C1 S1 -8.2(8) . . . . ?
O2 C2 C1 S1 173.3(4) . . . . ?
Cd1 S1 C1 O1 9.3(5) . . . . ?
Cd1 S1 C1 C2 -172.9(3) . . . . ?
C16 C11 C12 C13 1.0(7) . . . . ?
P1 C11 C12 C13 -177.5(4) . . . . ?
C8 C7 C6 O3 171.9(6) . . . . ?
O4 C7 C6 O3 -9.0(8) . . . . ?
C8 C7 C6 S2 -7.5(8) . . . . ?
O4 C7 C6 S2 171.7(4) . . . . ?
Cd1 S2 C6 O3 0.4(5) . . . . ?
Cd1 S2 C6 C7 179.7(4) . . . . ?
C34 C29 C30 C31 1.2(8) . . . . ?
P2 C29 C30 C31 -175.9(5) . . . . ?
C36 C35 C40 C39 0.0(8) . . . . ?
P2 C35 C40 C39 -179.3(4) . . . . ?
C18 C17 C22 C21 -1.7(8) . . . . ?
P1 C17 C22 C21 -176.6(5) . . . . ?
C28 C23 C24 C25 0.4(8) . . . . ?
P1 C23 C24 C25 -176.9(4) . . . . ?
C17 C18 C19 C20 -1.1(8) . . . . ?
C35 C36 C37 C38 0.7(9) . . . . ?
C46 C41 C42 C43 1.4(8) . . . . ?
P2 C41 C42 C43 -178.1(4) . . . . ?
O4 C7 C8 C9 1.4(7) . . . . ?
C6 C7 C8 C9 -179.5(6) . . . . ?
C18 C19 C20 C21 1.3(9) . . . . ?
C24 C23 C28 C27 -0.3(8) . . . . ?
P1 C23 C28 C27 177.0(5) . . . . ?
C12 C11 C16 C15 0.2(8) . . . . ?
P1 C11 C16 C15 178.6(5) . . . . ?
C30 C29 C34 C33 -1.0(9) . . . . ?
P2 C29 C34 C33 175.8(6) . . . . ?
C29 C30 C31 C32 -1.7(10) . . . . ?
C42 C41 C46 C45 -1.1(8) . . . . ?
P2 C41 C46 C45 178.4(5) . . . . ?
C17 C22 C21 C20 1.9(10) . . . . ?
C19 C20 C21 C22 -1.7(10) . . . . ?
C35 C40 C39 C38 0.3(9) . . . . ?
C40 C39 C38 C37 -0.1(9) . . . . ?
C36 C37 C38 C39 -0.4(9) . . . . ?
C11 C12 C13 C14 -1.3(8) . . . . ?
C15 C14 C13 C12 0.4(8) . . . . ?
C23 C24 C25 C26 0.9(9) . . . . ?
O2 C2 C3 C4 -0.5(8) . . . . ?
C1 C2 C3 C4 -179.1(6) . . . . ?
C13 C14 C15 C16 0.8(9) . . . . ?
C11 C16 C15 C14 -1.1(10) . . . . ?
C24 C25 C26 C27 -2.2(10) . . . . ?
C41 C42 C43 C44 -0.8(9) . . . . ?
C42 C43 C44 C45 -0.2(11) . . . . ?
C25 C26 C27 C28 2.2(11) . . . . ?
C23 C28 C27 C26 -1.0(10) . . . . ?
C43 C44 C45 C46 0.4(11) . . . . ?
C41 C46 C45 C44 0.2(10) . . . . ?
C29 C34 C33 C32 1.4(12) . . . . ?
C7 C8 C9 C10 -2.6(9) . . . . ?
C30 C31 C32 C33 2.0(12) . . . . ?
C34 C33 C32 C31 -1.9(13) . . . . ?
C2 O2 C5 C4 -0.1(10) . . . . ?
C8 C9 C10 O4 2.9(10) . . . . ?
C7 O4 C10 C9 -2.0(10) . . . . ?
O2 C5 C4 C3 -0.2(11) . . . . ?
C2 C3 C4 C5 0.5(10) . . . . ?
